data_4332428
loop_
_publ_author_name
'Baudron, St\'ephane A.'
'Hosseini, Mir Wais'

_publ_section_title
;
 Sequential Generation of One-Dimensional Networks Based on a
 Differentiated Bischelate-Type Ligand Bearing Both 4,5-Diazafluorene and
 Dithiolene Units
;
_journal_issue 14
_journal_name_full 'Inorganic Chemistry'
_journal_page_first 5260
_journal_page_last 5262
_journal_paper_doi 10.1021/ic0603510
_journal_volume 45
_journal_year 2006
_chemical_formula_moiety 'C38 H42 HG N4 NA2 O5 S13'
_chemical_formula_sum 'C38 H42 Hg N4 Na2 O5 S13'
_chemical_formula_weight 1298.11
_chemical_name_systematic
;
 ?
;
_space_group_IT_number 9
_symmetry_cell_setting monoclinic
_symmetry_space_group_name_Hall 'C -2yc'
_symmetry_space_group_name_H-M 'C 1 c 1'
_atom_sites_solution_hydrogens geom
_atom_sites_solution_primary direct
_atom_sites_solution_secondary difmap
_audit_creation_method SHELXL-97
_cell_angle_alpha 90.00
_cell_angle_beta 129.5640(10)
_cell_angle_gamma 90.00
_cell_formula_units_Z 4
_cell_length_a 25.4856(8)
_cell_length_b 14.2965(4)
_cell_length_c 17.7647(10)
_cell_measurement_reflns_used 7597
_cell_measurement_temperature 173(2)
_cell_measurement_theta_max 25.27
_cell_measurement_theta_min 2.70
_cell_volume 4989.9(4)
_computing_cell_refinement 'Bruker SMART'
_computing_data_collection 'Bruker SMART'
_computing_data_reduction 'Bruker SAINT'
_computing_molecular_graphics 'Bruker SHELXTL'
_computing_publication_material 'Bruker SHELXTL'
_computing_structure_refinement 'Bruker SHELXTL'
_computing_structure_solution 'Bruker SHELXTL'
_diffrn_ambient_temperature 173(2)
_diffrn_measured_fraction_theta_full 0.998
_diffrn_measured_fraction_theta_max 0.998
_diffrn_measurement_device_type 'CCD area detector'
_diffrn_measurement_method 'phi and omega scans'
_diffrn_radiation_monochromator graphite
_diffrn_radiation_source 'fine-focus sealed tube'
_diffrn_radiation_type MoK\a
_diffrn_radiation_wavelength 0.71073
_diffrn_reflns_av_R_equivalents 0.0425
_diffrn_reflns_av_sigmaI/netI 0.0807
_diffrn_reflns_limit_h_max 32
_diffrn_reflns_limit_h_min -33
_diffrn_reflns_limit_k_max 18
_diffrn_reflns_limit_k_min -18
_diffrn_reflns_limit_l_max 23
_diffrn_reflns_limit_l_min -22
_diffrn_reflns_number 27477
_diffrn_reflns_theta_full 27.47
_diffrn_reflns_theta_max 27.47
_diffrn_reflns_theta_min 1.76
_exptl_absorpt_coefficient_mu 3.692
_exptl_absorpt_correction_T_max 0.7323
_exptl_absorpt_correction_T_min 0.5406
_exptl_absorpt_correction_type multi-scan
_exptl_absorpt_process_details sadabs
_exptl_crystal_colour red
_exptl_crystal_density_diffrn 1.728
_exptl_crystal_density_meas ?
_exptl_crystal_density_method 'not measured'
_exptl_crystal_description platelet
_exptl_crystal_F_000 2592
_exptl_crystal_size_max 0.19
_exptl_crystal_size_mid 0.13
_exptl_crystal_size_min 0.09
_refine_diff_density_max 0.777
_refine_diff_density_min -0.488
_refine_diff_density_rms 0.126
_refine_ls_abs_structure_details 'Flack H D (1983), Acta Cryst. A39, 876-881'
_refine_ls_abs_structure_Flack 0.016(5)
_refine_ls_extinction_method none
_refine_ls_goodness_of_fit_ref 0.997
_refine_ls_hydrogen_treatment riding
_refine_ls_matrix_type full
_refine_ls_number_parameters 570
_refine_ls_number_reflns 11132
_refine_ls_number_restraints 2
_refine_ls_restrained_S_all 0.997
_refine_ls_R_factor_all 0.0480
_refine_ls_R_factor_gt 0.0321
_refine_ls_shift/su_max 0.001
_refine_ls_shift/su_mean 0.000
_refine_ls_structure_factor_coef Fsqd
_refine_ls_weighting_details 'calc w=1/[\s^2^(Fo^2^)+(0.0441P)^2^+0.0000P] where P=(Fo^2^+2Fc^2^)/3'
_refine_ls_weighting_scheme calc
_refine_ls_wR_factor_gt 0.0697
_refine_ls_wR_factor_ref 0.0987
_reflns_number_gt 8717
_reflns_number_total 11132
_reflns_threshold_expression >2sigma(I)
_cod_data_source_file ic0603510sup1.cif
_cod_data_source_block e501b
_cod_depositor_comments
;
The following automatic conversions were performed:

'_symmetry_cell_setting' value 'Monoclinic' changed to 'monoclinic'
according to /home/saulius/struct/CIF-dictionaries/cif_core.dic
dictionary named 'cif_core.dic' version 2.4.2 from 2011-04-26.

Automatic conversion script
Id: cif_fix_values 1891 2012-01-12 08:04:46Z andrius 

The following automatic conversions were performed:

'_exptl_crystal_density_meas' value 'not measured' was changed to '?'
- the value is perceived as not measured.

Automatic conversion script
Id: cif_fix_values 3008 2015-01-20 13:52:24Z robertas 
;
_cod_original_sg_symbol_H-M 'Cc   '
_cod_database_code 4332428

loop_
_symmetry_equiv_pos_as_xyz
'x, y, z'
'x, -y, z+1/2'
'x+1/2, y+1/2, z'
'x+1/2, -y+1/2, z+1/2'

loop_
_atom_site_label
_atom_site_type_symbol
_atom_site_fract_x
_atom_site_fract_y
_atom_site_fract_z
_atom_site_U_iso_or_equiv
_atom_site_adp_type
_atom_site_occupancy
_atom_site_symmetry_multiplicity
_atom_site_calc_flag
_atom_site_refinement_flags
_atom_site_disorder_assembly
_atom_site_disorder_group
C1 C 0.5296(4) 0.3536(6) 1.0057(5) 0.0182(17) Uani 1 1 d . . .
C2 C 0.5625(5) 0.4203(6) 0.9966(6) 0.0224(19) Uani 1 1 d . . .
C3 C 0.4533(5) 0.3826(6) 0.8159(7) 0.025(2) Uani 1 1 d . . .
C4 C 0.4038(5) 0.3792(5) 0.7155(7) 0.023(2) Uani 1 1 d . . .
C5 C 0.3467(4) 0.3146(6) 0.6601(6) 0.0221(18) Uani 1 1 d . . .
C6 C 0.3218(4) 0.2437(6) 0.6833(6) 0.030(2) Uani 1 1 d . . .
H6 H 0.3425 0.2309 0.7481 0.036 Uiso 1 1 calc R . .
C7 C 0.2656(4) 0.1922(6) 0.6086(6) 0.0277(19) Uani 1 1 d . . .
H7 H 0.2485 0.1443 0.6229 0.033 Uiso 1 1 calc R . .
C8 C 0.2352(4) 0.2136(6) 0.5114(6) 0.0273(19) Uani 1 1 d . . .
H8 H 0.1984 0.1772 0.4626 0.033 Uiso 1 1 calc R . .
C9 C 0.3094(4) 0.3296(6) 0.5583(5) 0.0194(17) Uani 1 1 d . . .
C10 C 0.3991(4) 0.4362(6) 0.6437(5) 0.0197(17) Uani 1 1 d . . .
C11 C 0.4368(4) 0.5086(6) 0.6486(6) 0.0258(19) Uani 1 1 d . . .
H11 H 0.4762 0.5290 0.7086 0.031 Uiso 1 1 calc R . .
C12 C 0.4152(4) 0.5501(6) 0.5632(6) 0.030(2) Uani 1 1 d . . .
H12 H 0.4396 0.5999 0.5654 0.036 Uiso 1 1 calc R . .
C13 C 0.3562(4) 0.5177(6) 0.4726(6) 0.030(2) Uani 1 1 d . . .
H13 H 0.3425 0.5469 0.4158 0.036 Uiso 1 1 calc R . .
C14 C 0.3406(4) 0.4085(5) 0.5486(6) 0.0187(18) Uani 1 1 d . . .
C15 C -0.2400(4) 0.4158(6) -0.5378(6) 0.0175(18) Uani 1 1 d . . .
C16 C -0.2055(4) 0.3540(7) -0.5487(6) 0.0239(19) Uani 1 1 d . . .
C17 C -0.1265(4) 0.3803(5) -0.3584(6) 0.0174(18) Uani 1 1 d . . .
C18 C -0.0745(4) 0.3773(6) -0.2581(6) 0.0205(18) Uani 1 1 d . . .
C19 C -0.0170(4) 0.3133(6) -0.2058(5) 0.0193(17) Uani 1 1 d . . .
C20 C 0.0052(4) 0.2430(5) -0.2325(6) 0.0208(17) Uani 1 1 d . . .
H20 H -0.0183 0.2280 -0.2978 0.025 Uiso 1 1 calc R . .
C21 C 0.0642(4) 0.1953(6) -0.1582(6) 0.0255(18) Uani 1 1 d . . .
H21 H 0.0811 0.1481 -0.1737 0.031 Uiso 1 1 calc R . .
C22 C 0.0977(4) 0.2179(6) -0.0618(6) 0.0245(18) Uani 1 1 d . . .
H22 H 0.1355 0.1823 -0.0141 0.029 Uiso 1 1 calc R . .
C23 C 0.0231(4) 0.3338(6) -0.1040(5) 0.0204(17) Uani 1 1 d . . .
C24 C -0.0666(4) 0.4380(6) -0.1854(6) 0.0204(17) Uani 1 1 d . . .
C25 C -0.1017(4) 0.5149(6) -0.1901(6) 0.027(2) Uani 1 1 d . . .
H25 H -0.1399 0.5384 -0.2495 0.032 Uiso 1 1 calc R . .
C26 C -0.0766(4) 0.5556(6) -0.1007(6) 0.0277(19) Uani 1 1 d . . .
H26 H -0.0989 0.6066 -0.1000 0.033 Uiso 1 1 calc R . .
C27 C -0.0197(4) 0.5206(6) -0.0151(5) 0.0258(19) Uani 1 1 d . . .
H27 H -0.0051 0.5496 0.0423 0.031 Uiso 1 1 calc R . .
C28 C -0.0073(4) 0.4094(6) -0.0920(6) 0.0223(19) Uani 1 1 d . . .
C29 C 0.3752(5) 0.1063(6) 0.5222(8) 0.057(3) Uani 1 1 d . . .
H29A H 0.4166 0.1306 0.5810 0.085 Uiso 1 1 calc R . .
H29B H 0.3780 0.0394 0.5218 0.085 Uiso 1 1 calc R . .
H29C H 0.3376 0.1236 0.5195 0.085 Uiso 1 1 calc R . .
C30 C 0.2858(4) 0.1001(6) 0.3254(7) 0.055(3) Uani 1 1 d . . .
H30A H 0.2720 0.1192 0.2633 0.083 Uiso 1 1 calc R . .
H30B H 0.2517 0.1182 0.3300 0.083 Uiso 1 1 calc R . .
H30C H 0.2913 0.0334 0.3315 0.083 Uiso 1 1 calc R . .
C31 C 0.1637(6) 0.6072(6) 0.3428(9) 0.066(3) Uani 1 1 d . A .
H31A H 0.2111 0.6170 0.3759 0.099 Uiso 1 1 calc R . .
H31B H 0.1525 0.6338 0.3806 0.099 Uiso 1 1 calc R . .
H31C H 0.1369 0.6368 0.2798 0.099 Uiso 1 1 calc R . .
C32 C 0.0598(5) 0.4958(7) 0.2688(7) 0.065(3) Uani 1 1 d . A .
H32A H 0.0413 0.4338 0.2552 0.097 Uiso 1 1 calc R . .
H32B H 0.0371 0.5295 0.2087 0.097 Uiso 1 1 calc R . .
H32C H 0.0532 0.5276 0.3098 0.097 Uiso 1 1 calc R . .
C33 C 0.0532(5) 0.2181(8) 0.2334(7) 0.068(2) Uani 1 1 d . . .
C34 C 0.0232(5) 0.1610(8) 0.0659(7) 0.068(2) Uani 1 1 d . . .
C35 C 0.3785(5) 0.3838(8) 0.2984(7) 0.064(2) Uani 1 1 d . . .
C36 C 0.2838(5) 0.3524(9) 0.1044(7) 0.064(2) Uani 1 1 d . . .
C37 C 0.1946(7) 0.6034(8) 0.1634(9) 0.082(4) Uani 1 1 d . . .
H37A H 0.2346 0.5680 0.2123 0.123 Uiso 1 1 calc R . .
H37B H 0.1572 0.5825 0.1597 0.123 Uiso 1 1 calc R . .
H37C H 0.2028 0.6685 0.1805 0.123 Uiso 1 1 calc R . .
C38 C 0.1000(5) 0.6584(6) -0.0288(8) 0.062(3) Uani 1 1 d . . .
H38A H 0.0837 0.6550 -0.0946 0.093 Uiso 1 1 calc R . .
H38B H 0.1110 0.7221 -0.0067 0.093 Uiso 1 1 calc R . .
H38C H 0.0654 0.6362 -0.0267 0.093 Uiso 1 1 calc R . .
N1 N 0.2549(3) 0.2813(5) 0.4845(5) 0.0232(15) Uani 1 1 d . . .
N2 N 0.3192(4) 0.4464(5) 0.4652(5) 0.0268(16) Uani 1 1 d . . .
N3 N 0.0796(3) 0.2868(5) -0.0326(4) 0.0239(15) Uani 1 1 d . . .
N4 N 0.0164(3) 0.4491(5) -0.0066(5) 0.0247(16) Uani 1 1 d . . .
O1 O 0.3462(3) 0.2545(3) 0.4169(4) 0.0359(12) Uani 1 1 d . . .
O2 O 0.1523(3) 0.4532(4) 0.2538(4) 0.0422(14) Uani 1 1 d . A .
O3 O 0.1393(3) 0.2461(4) 0.2045(3) 0.0462(15) Uani 1 1 d . . .
O4 O 0.2502(3) 0.3638(5) 0.2166(4) 0.0465(15) Uani 1 1 d . . .
O5 O 0.1486(3) 0.4881(4) 0.0221(4) 0.0401(13) Uani 1 1 d . . .
Na1 Na 0.13324(13) 0.38359(19) 0.11549(18) 0.0291(6) Uani 1 1 d . A .
Na2 Na 0.24020(13) 0.33026(18) 0.33555(17) 0.0249(6) Uani 1 1 d . A .
S1 S 0.55319(11) 0.29695(16) 1.11089(14) 0.0248(5) Uani 1 1 d . . .
S2 S 0.63917(11) 0.47692(16) 1.08689(14) 0.0263(5) Uani 1 1 d . . .
S3 S 0.45315(11) 0.31300(16) 0.89621(14) 0.0251(5) Uani 1 1 d . . .
S4 S 0.52378(11) 0.45607(17) 0.87690(15) 0.0259(5) Uani 1 1 d . . .
S5 S -0.22653(11) 0.30583(16) -0.65613(14) 0.0265(5) Uani 1 1 d . . .
S6 S -0.31644(11) 0.47365(16) -0.62567(14) 0.0253(5) Uani 1 1 d . . .
S7 S -0.12576(10) 0.31706(15) -0.44175(14) 0.0229(5) Uani 1 1 d . . .
S8 S -0.20078(11) 0.44560(16) -0.41601(14) 0.0241(5) Uani 1 1 d . . .
S9 S 0.36271(9) 0.15355(13) 0.41844(14) 0.0321(4) Uani 1 1 d . . .
S10 S 0.14668(10) 0.48918(14) 0.32832(13) 0.0374(5) Uani 1 1 d . . .
S11A S 0.09488(12) 0.16905(17) 0.19323(17) 0.0347(6) Uani 0.769(4) 1 d P A 1
S11B S 0.0616(4) 0.2463(6) 0.1609(6) 0.0347(6) Uani 0.231(4) 1 d P A 2
S12A S 0.30400(12) 0.31686(18) 0.21657(17) 0.0371(8) Uani 0.816(6) 1 d P A 3
S12B S 0.2980(5) 0.4119(8) 0.2032(7) 0.036(4) Uani 0.184(6) 1 d P A 4
S13 S 0.17452(11) 0.58732(14) 0.04879(15) 0.0366(5) Uani 1 1 d . A .
Hg1 Hg -0.33968(2) 0.393576(16) -0.77073(2) 0.02940(8) Uani 1 1 d . . .

loop_
_atom_site_aniso_label
_atom_site_aniso_U_11
_atom_site_aniso_U_22
_atom_site_aniso_U_33
_atom_site_aniso_U_23
_atom_site_aniso_U_13
_atom_site_aniso_U_12
C1 0.017(4) 0.019(4) 0.012(4) 0.003(3) 0.006(4) 0.007(3)
C2 0.030(5) 0.022(4) 0.023(5) -0.004(4) 0.020(4) -0.001(4)
C3 0.020(4) 0.026(5) 0.022(5) 0.003(4) 0.010(4) -0.005(3)
C4 0.018(4) 0.023(5) 0.017(4) -0.002(3) 0.006(3) -0.006(3)
C5 0.027(4) 0.020(4) 0.022(4) 0.001(3) 0.017(4) 0.000(3)
C6 0.024(4) 0.030(5) 0.026(4) 0.000(4) 0.011(4) -0.004(4)
C7 0.028(4) 0.021(4) 0.035(5) 0.002(3) 0.021(4) 0.002(3)
C8 0.022(4) 0.034(5) 0.018(4) -0.007(3) 0.009(3) 0.001(3)
C9 0.019(4) 0.019(4) 0.018(4) -0.001(3) 0.011(3) 0.005(3)
C10 0.020(4) 0.021(4) 0.012(4) 0.003(3) 0.007(3) 0.002(3)
C11 0.024(4) 0.031(5) 0.022(4) -0.003(3) 0.014(4) -0.010(3)
C12 0.037(5) 0.026(4) 0.028(4) 0.000(3) 0.022(4) -0.012(4)
C13 0.041(5) 0.028(4) 0.024(4) 0.005(3) 0.022(4) -0.002(4)
C14 0.019(4) 0.021(4) 0.015(4) -0.002(3) 0.011(3) -0.002(3)
C15 0.015(4) 0.021(4) 0.008(4) -0.005(3) 0.003(3) -0.005(3)
C16 0.023(5) 0.033(5) 0.017(4) 0.006(4) 0.013(4) 0.005(4)
C17 0.021(4) 0.021(4) 0.014(4) 0.003(3) 0.013(4) 0.000(3)
C18 0.021(4) 0.025(5) 0.015(4) 0.002(3) 0.011(4) 0.001(3)
C19 0.013(4) 0.026(4) 0.011(3) -0.001(3) 0.003(3) -0.001(3)
C20 0.026(4) 0.020(4) 0.014(3) -0.004(3) 0.012(3) 0.000(3)
C21 0.024(4) 0.022(4) 0.027(4) 0.000(3) 0.014(4) 0.003(3)
C22 0.024(4) 0.024(4) 0.024(4) 0.009(3) 0.015(3) 0.007(3)
C23 0.022(4) 0.023(4) 0.019(4) 0.000(3) 0.014(3) 0.000(3)
C24 0.019(4) 0.025(4) 0.020(4) 0.004(3) 0.013(3) 0.001(3)
C25 0.028(4) 0.029(5) 0.014(4) 0.001(3) 0.009(3) -0.003(3)
C26 0.030(4) 0.024(4) 0.029(4) -0.004(3) 0.019(4) -0.003(3)
C27 0.026(4) 0.037(5) 0.014(3) -0.005(3) 0.013(3) -0.006(3)
C28 0.025(4) 0.027(4) 0.016(4) 0.000(3) 0.014(3) -0.003(3)
C29 0.079(7) 0.039(5) 0.083(7) 0.032(5) 0.066(6) 0.027(5)
C30 0.039(5) 0.042(5) 0.070(6) -0.010(5) 0.027(5) -0.009(4)
C31 0.088(9) 0.055(6) 0.081(8) -0.039(6) 0.066(8) -0.027(6)
C32 0.049(6) 0.076(7) 0.062(6) -0.016(5) 0.032(5) -0.006(5)
C33 0.055(4) 0.100(6) 0.052(4) -0.029(4) 0.035(4) -0.026(4)
C34 0.055(4) 0.100(6) 0.052(4) -0.029(4) 0.035(4) -0.026(4)
C35 0.052(4) 0.100(6) 0.053(4) 0.006(4) 0.039(4) 0.000(4)
C36 0.052(4) 0.100(6) 0.053(4) 0.006(4) 0.039(4) 0.000(4)
C37 0.126(12) 0.078(9) 0.070(8) -0.043(6) 0.076(9) -0.039(8)
C38 0.073(7) 0.038(5) 0.094(8) 0.007(5) 0.063(7) 0.013(5)
N1 0.019(3) 0.025(3) 0.020(3) -0.001(3) 0.010(3) -0.002(3)
N2 0.031(4) 0.024(4) 0.019(3) 0.003(3) 0.012(3) 0.001(3)
N3 0.027(4) 0.023(3) 0.016(3) 0.007(2) 0.011(3) 0.006(3)
N4 0.026(4) 0.031(4) 0.013(3) 0.000(3) 0.010(3) 0.000(3)
O1 0.036(3) 0.028(3) 0.042(3) 0.006(2) 0.025(3) 0.003(2)
O2 0.053(4) 0.044(3) 0.026(3) -0.004(2) 0.023(3) 0.013(3)
O3 0.036(3) 0.051(3) 0.028(3) -0.002(2) 0.009(3) -0.017(2)
O4 0.024(3) 0.091(5) 0.030(3) 0.019(3) 0.020(3) 0.013(3)
O5 0.050(3) 0.034(3) 0.041(3) -0.001(2) 0.031(3) -0.001(2)
Na1 0.0224(14) 0.0393(16) 0.0171(12) -0.0003(11) 0.0085(11) 0.0052(12)
Na2 0.0234(14) 0.0298(15) 0.0164(12) 0.0002(10) 0.0103(11) -0.0010(11)
S1 0.0206(11) 0.0330(12) 0.0137(9) 0.0035(8) 0.0076(9) -0.0021(8)
S2 0.0200(11) 0.0321(13) 0.0138(10) -0.0007(9) 0.0048(10) -0.0058(9)
S3 0.0220(11) 0.0297(12) 0.0152(10) 0.0006(8) 0.0079(9) -0.0062(8)
S4 0.0235(11) 0.0310(11) 0.0144(10) -0.0006(9) 0.0080(10) -0.0081(9)
S5 0.0212(11) 0.0351(12) 0.0153(10) -0.0056(9) 0.0079(9) 0.0010(9)
S6 0.0210(12) 0.0290(12) 0.0185(11) -0.0011(9) 0.0092(10) 0.0015(9)
S7 0.0213(11) 0.0292(11) 0.0120(9) -0.0014(8) 0.0077(9) 0.0041(8)
S8 0.0234(11) 0.0288(12) 0.0145(10) -0.0008(8) 0.0095(10) 0.0048(9)
S9 0.0299(10) 0.0293(10) 0.0410(10) 0.0062(8) 0.0243(9) 0.0028(8)
S10 0.0447(12) 0.0389(11) 0.0294(10) 0.0014(8) 0.0240(9) 0.0107(9)
S11A 0.0322(13) 0.0302(13) 0.0272(11) 0.0038(9) 0.0121(10) -0.0038(9)
S11B 0.0322(13) 0.0302(13) 0.0272(11) 0.0038(9) 0.0121(10) -0.0038(9)
S12A 0.0342(14) 0.0461(17) 0.0379(14) 0.0043(11) 0.0262(12) 0.0025(10)
S12B 0.027(6) 0.051(8) 0.033(6) 0.006(5) 0.020(5) 0.009(4)
S13 0.0411(11) 0.0380(12) 0.0408(11) 0.0003(8) 0.0308(10) -0.0019(8)
Hg1 0.02369(11) 0.03943(14) 0.01310(10) -0.00224(19) 0.00612(8) -0.00224(19)

loop_
_atom_type_symbol
_atom_type_description
_atom_type_scat_dispersion_real
_atom_type_scat_dispersion_imag
_atom_type_scat_source
C C 0.0033 0.0016 'International Tables Vol C Tables 4.2.6.8 and 6.1.1.4'
H H 0.0000 0.0000 'International Tables Vol C Tables 4.2.6.8 and 6.1.1.4'
N N 0.0061 0.0033 'International Tables Vol C Tables 4.2.6.8 and 6.1.1.4'
O O 0.0106 0.0060 'International Tables Vol C Tables 4.2.6.8 and 6.1.1.4'
Na Na 0.0362 0.0249 'International Tables Vol C Tables 4.2.6.8 and 6.1.1.4'
S S 0.1246 0.1234 'International Tables Vol C Tables 4.2.6.8 and 6.1.1.4'
Hg Hg -2.3894 9.2266 'International Tables Vol C Tables 4.2.6.8 and 6.1.1.4'

loop_
_geom_angle_atom_site_label_1
_geom_angle_atom_site_label_2
_geom_angle_atom_site_label_3
_geom_angle
_geom_angle_site_symmetry_1
_geom_angle_site_symmetry_3
C2 C1 S1 129.7(7) . .
C2 C1 S3 115.9(6) . .
S1 C1 S3 114.4(5) . .
C1 C2 S2 129.5(7) . .
C1 C2 S4 116.1(7) . .
S2 C2 S4 114.5(5) . .
C4 C3 S4 123.9(7) . .
C4 C3 S3 124.2(7) . .
S4 C3 S3 112.0(5) . .
C3 C4 C10 127.7(8) . .
C3 C4 C5 126.3(8) . .
C10 C4 C5 105.9(7) . .
C6 C5 C9 115.1(8) . .
C6 C5 C4 135.4(8) . .
C9 C5 C4 109.5(7) . .
C5 C6 C7 119.5(8) . .
C5 C6 H6 120.3 . .
C7 C6 H6 120.3 . .
C6 C7 C8 118.9(8) . .
C6 C7 H7 120.5 . .
C8 C7 H7 120.5 . .
N1 C8 C7 124.7(8) . .
N1 C8 H8 117.7 . .
C7 C8 H8 117.7 . .
N1 C9 C5 126.9(7) . .
N1 C9 C14 126.0(7) . .
C5 C9 C14 107.1(7) . .
C11 C10 C14 116.5(7) . .
C11 C10 C4 134.5(8) . .
C14 C10 C4 109.0(7) . .
C12 C11 C10 118.8(8) . .
C12 C11 H11 120.6 . .
C10 C11 H11 120.6 . .
C11 C12 C13 120.3(7) . .
C11 C12 H12 119.8 . .
C13 C12 H12 119.8 . .
N2 C13 C12 122.4(7) . .
N2 C13 H13 118.8 . .
C12 C13 H13 118.8 . .
N2 C14 C10 126.0(7) . .
N2 C14 C9 125.7(7) . .
C10 C14 C9 108.3(7) . .
N2 C14 Na2 49.9(4) . .
C10 C14 Na2 165.2(6) . .
C9 C14 Na2 77.2(4) . .
C16 C15 S6 130.0(6) . .
C16 C15 S8 115.1(6) . .
S6 C15 S8 114.8(5) . .
C15 C16 S5 129.6(7) . .
C15 C16 S7 116.9(6) . .
S5 C16 S7 113.4(5) . .
C18 C17 S8 124.3(7) . .
C18 C17 S7 123.7(7) . .
S8 C17 S7 112.0(5) . .
C17 C18 C19 126.2(8) . .
C17 C18 C24 126.7(8) . .
C19 C18 C24 107.1(7) . .
C20 C19 C23 117.7(7) . .
C20 C19 C18 135.0(7) . .
C23 C19 C18 107.4(7) . .
C19 C20 C21 117.7(7) . .
C19 C20 H20 121.2 . .
C21 C20 H20 121.2 . .
C22 C21 C20 120.1(8) . .
C22 C21 H21 120.0 . .
C20 C21 H21 120.0 . .
N3 C22 C21 124.5(7) . .
N3 C22 H22 117.8 . .
C21 C22 H22 117.8 . .
N3 C23 C28 126.6(7) . .
N3 C23 C19 124.4(7) . .
C28 C23 C19 109.0(7) . .
N3 C23 Na1 50.3(4) . .
C28 C23 Na1 77.3(5) . .
C19 C23 Na1 168.8(5) . .
C25 C24 C28 117.8(8) . .
C25 C24 C18 134.3(8) . .
C28 C24 C18 107.9(7) . .
C24 C25 C26 116.6(8) . .
C24 C25 H25 121.7 . .
C26 C25 H25 121.7 . .
C27 C26 C25 120.3(8) . .
C27 C26 H26 119.8 . .
C25 C26 H26 119.8 . .
N4 C27 C26 125.5(7) . .
N4 C27 H27 117.3 . .
C26 C27 H27 117.3 . .
N4 C28 C24 125.1(8) . .
N4 C28 C23 126.2(8) . .
C24 C28 C23 108.7(7) . .
N4 C28 Na1 50.6(4) . .
C24 C28 Na1 169.3(6) . .
C23 C28 Na1 76.3(5) . .
S9 C29 H29A 109.5 . .
S9 C29 H29B 109.5 . .
H29A C29 H29B 109.5 . .
S9 C29 H29C 109.5 . .
H29A C29 H29C 109.5 . .
H29B C29 H29C 109.5 . .
S9 C30 H30A 109.5 . .
S9 C30 H30B 109.5 . .
H30A C30 H30B 109.5 . .
S9 C30 H30C 109.5 . .
H30A C30 H30C 109.5 . .
H30B C30 H30C 109.5 . .
S10 C31 H31A 109.5 . .
S10 C31 H31B 109.5 . .
H31A C31 H31B 109.5 . .
S10 C31 H31C 109.5 . .
H31A C31 H31C 109.5 . .
H31B C31 H31C 109.5 . .
S10 C32 H32A 109.5 . .
S10 C32 H32B 109.5 . .
H32A C32 H32B 109.5 . .
S10 C32 H32C 109.5 . .
H32A C32 H32C 109.5 . .
H32B C32 H32C 109.5 . .
S11B C33 S11A 45.6(4) . .
S11B C34 S11A 42.1(3) . .
S12B C35 S12A 46.9(5) . .
S12B C36 S12A 45.4(4) . .
S13 C37 H37A 109.5 . .
S13 C37 H37B 109.5 . .
H37A C37 H37B 109.5 . .
S13 C37 H37C 109.5 . .
H37A C37 H37C 109.5 . .
H37B C37 H37C 109.5 . .
S13 C38 H38A 109.5 . .
S13 C38 H38B 109.5 . .
H38A C38 H38B 109.5 . .
S13 C38 H38C 109.5 . .
H38A C38 H38C 109.5 . .
H38B C38 H38C 109.5 . .
C8 N1 C9 114.9(7) . .
C8 N1 Na2 138.6(5) . .
C9 N1 Na2 104.5(5) . .
C14 N2 C13 116.1(7) . .
C14 N2 Na2 106.0(5) . .
C13 N2 Na2 134.7(5) . .
C22 N3 C23 115.6(6) . .
C22 N3 Na1 137.5(5) . .
C23 N3 Na1 105.0(5) . .
C27 N4 C28 114.7(7) . .
C27 N4 Na1 138.6(5) . .
C28 N4 Na1 104.6(5) . .
S9 O1 Na2 130.6(3) . .
S10 O2 Na1 165.9(4) . .
S10 O2 Na2 106.5(3) . .
Na1 O2 Na2 79.78(17) . .
S11A O3 S11B 48.7(3) . .
S11A O3 Na2 138.0(3) . .
S11B O3 Na2 133.8(5) . .
S11A O3 Na1 140.1(3) . .
S11B O3 Na1 97.7(4) . .
Na2 O3 Na1 79.33(18) . .
S12A O4 S12B 53.1(4) . .
S12A O4 Na1 139.9(4) . .
S12B O4 Na1 125.3(5) . .
S12A O4 Na2 121.8(3) . .
S12B O4 Na2 141.5(5) . .
Na1 O4 Na2 84.17(19) . .
S13 O5 Na1 126.1(3) . .
O4 Na1 O2 86.3(2) . .
O4 Na1 O5 85.3(2) . .
O2 Na1 O5 115.3(2) . .
O4 Na1 O3 83.1(2) . .
O2 Na1 O3 77.6(2) . .
O5 Na1 O3 162.1(2) . .
O4 Na1 N3 108.8(2) . .
O2 Na1 N3 159.5(2) . .
O5 Na1 N3 80.7(2) . .
O3 Na1 N3 90.1(2) . .
O4 Na1 N4 162.5(3) . .
O2 Na1 N4 94.9(2) . .
O5 Na1 N4 78.3(2) . .
O3 Na1 N4 114.2(2) . .
N3 Na1 N4 74.9(2) . .
O4 Na1 C23 129.2(2) . .
O2 Na1 C23 144.4(2) . .
O5 Na1 C23 72.2(2) . .
O3 Na1 C23 105.1(2) . .
N3 Na1 C23 24.7(2) . .
N4 Na1 C23 51.0(2) . .
O4 Na1 S11B 113.5(2) . .
O2 Na1 S11B 76.5(2) . .
O5 Na1 S11B 159.2(2) . .
O3 Na1 S11B 30.6(2) . .
N3 Na1 S11B 84.6(2) . .
N4 Na1 S11B 83.7(2) . .
C23 Na1 S11B 88.3(2) . .
O4 Na1 Na2 48.12(14) . .
O2 Na1 Na2 51.08(14) . .
O5 Na1 Na2 127.67(17) . .
O3 Na1 Na2 49.69(12) . .
N3 Na1 Na2 130.25(18) . .
N4 Na1 Na2 142.07(19) . .
C23 Na1 Na2 152.54(18) . .
S11B Na1 Na2 73.13(16) . .
O4 Na1 C28 150.7(2) . .
O2 Na1 C28 119.5(2) . .
O5 Na1 C28 71.6(2) . .
O3 Na1 C28 114.1(2) . .
N3 Na1 C28 50.9(2) . .
N4 Na1 C28 24.7(2) . .
C23 Na1 C28 26.4(2) . .
S11B Na1 C28 87.7(2) . .
Na2 Na1 C28 159.94(19) . .
O4 Na2 O1 84.58(19) . .
O4 Na2 O3 83.8(2) . .
O1 Na2 O3 117.4(2) . .
O4 Na2 O2 84.4(2) . .
O1 Na2 O2 160.6(2) . .
O3 Na2 O2 77.2(2) . .
O4 Na2 N2 102.1(2) . .
O1 Na2 N2 78.7(2) . .
O3 Na2 N2 163.5(3) . .
O2 Na2 N2 88.0(2) . .
O4 Na2 N1 167.8(2) . .
O1 Na2 N1 83.3(2) . .
O3 Na2 N1 103.2(2) . .
O2 Na2 N1 106.7(2) . .
N2 Na2 N1 73.9(2) . .
O4 Na2 Na1 47.70(14) . .
O1 Na2 Na1 128.64(17) . .
O3 Na2 Na1 50.98(14) . .
O2 Na2 Na1 49.14(12) . .
N2 Na2 Na1 122.86(19) . .
N1 Na2 Na1 144.08(18) . .
O4 Na2 C14 123.1(2) . .
O1 Na2 C14 71.9(2) . .
O3 Na2 C14 153.0(2) . .
O2 Na2 C14 101.2(2) . .
N2 Na2 C14 24.0(2) . .
N1 Na2 C14 50.9(2) . .
Na1 Na2 C14 144.86(18) . .
O4 Na2 S10 108.82(17) . .
O1 Na2 S10 150.74(16) . .
O3 Na2 S10 90.40(17) . .
O2 Na2 S10 26.58(12) . .
N2 Na2 S10 73.14(17) . .
N1 Na2 S10 81.37(17) . .
Na1 Na2 S10 75.22(8) . .
C14 Na2 S10 79.10(16) . .
C1 S1 Hg1 95.1(3) . 1_657
C2 S2 Hg1 95.8(3) . 1_657
C3 S3 C1 98.0(4) . .
C3 S4 C2 98.0(5) . .
C16 S5 Hg1 94.7(3) . .
C15 S6 Hg1 95.7(3) . .
C17 S7 C16 97.6(4) . .
C17 S8 C15 98.4(4) . .
O1 S9 C30 105.8(4) . .
O1 S9 C29 104.3(4) . .
C30 S9 C29 99.6(5) . .
O2 S10 C31 108.0(4) . .
O2 S10 C32 106.2(4) . .
C31 S10 C32 98.0(5) . .
O2 S10 Na2 46.9(2) . .
C31 S10 Na2 125.0(4) . .
C32 S10 Na2 132.8(3) . .
O3 S11A C33 104.7(4) . .
O3 S11A C34 107.0(4) . .
C33 S11A C34 98.3(5) . .
C33 S11B O3 113.3(6) . .
C33 S11B C34 109.8(7) . .
O3 S11B C34 102.7(6) . .
C33 S11B Na1 145.6(6) . .
O3 S11B Na1 51.6(3) . .
C34 S11B Na1 104.2(5) . .
O4 S12A C35 104.9(4) . .
O4 S12A C36 104.8(4) . .
C35 S12A C36 99.2(5) . .
O4 S12B C35 108.5(7) . .
O4 S12B C36 104.8(7) . .
C35 S12B C36 103.3(7) . .
O5 S13 C37 103.4(4) . .
O5 S13 C38 104.7(4) . .
C37 S13 C38 101.5(6) . .
S6 Hg1 S2 124.82(5) . 1_453
S6 Hg1 S1 121.41(7) . 1_453
S2 Hg1 S1 89.78(7) 1_453 1_453
S6 Hg1 S5 89.85(7) . .
S2 Hg1 S5 116.21(7) 1_453 .
S1 Hg1 S5 117.61(5) 1_453 .

loop_
_geom_bond_atom_site_label_1
_geom_bond_atom_site_label_2
_geom_bond_distance
_geom_bond_site_symmetry_2
C1 C2 1.346(13) .
C1 S1 1.754(8) .
C1 S3 1.758(8) .
C2 S2 1.747(9) .
C2 S4 1.756(9) .
C3 C4 1.381(13) .
C3 S4 1.740(9) .
C3 S3 1.742(9) .
C4 C10 1.452(12) .
C4 C5 1.454(12) .
C5 C6 1.389(12) .
C5 C9 1.426(10) .
C6 C7 1.390(12) .
C6 H6 0.9300 .
C7 C8 1.404(11) .
C7 H7 0.9300 .
C8 N1 1.314(10) .
C8 H8 0.9300 .
C9 N1 1.343(10) .
C9 C14 1.451(11) .
C10 C11 1.377(11) .
C10 C14 1.423(11) .
C11 C12 1.376(11) .
C11 H11 0.9300 .
C12 C13 1.408(11) .
C12 H12 0.9300 .
C13 N2 1.338(11) .
C13 H13 0.9300 .
C14 N2 1.326(10) .
C14 Na2 3.129(8) .
C15 C16 1.344(13) .
C15 S6 1.744(9) .
C15 S8 1.763(8) .
C16 S5 1.760(9) .
C16 S7 1.761(9) .
C17 C18 1.387(13) .
C17 S8 1.742(9) .
C17 S7 1.746(9) .
C18 C19 1.453(11) .
C18 C24 1.461(12) .
C19 C20 1.378(11) .
C19 C23 1.429(10) .
C20 C21 1.393(11) .
C20 H20 0.9300 .
C21 C22 1.380(11) .
C21 H21 0.9300 .
C22 N3 1.326(10) .
C22 H22 0.9300 .
C23 N3 1.345(10) .
C23 C28 1.424(12) .
C23 Na1 3.107(8) .
C24 C25 1.384(12) .
C24 C28 1.418(11) .
C25 C26 1.406(11) .
C25 H25 0.9300 .
C26 C27 1.363(11) .
C26 H26 0.9300 .
C27 N4 1.319(11) .
C27 H27 0.9300 .
C28 N4 1.348(10) .
C28 Na1 3.120(9) .
C29 S9 1.791(9) .
C29 H29A 0.9600 .
C29 H29B 0.9600 .
C29 H29C 0.9600 .
C30 S9 1.741(8) .
C30 H30A 0.9600 .
C30 H30B 0.9600 .
C30 H30C 0.9600 .
C31 S10 1.721(9) .
C31 H31A 0.9600 .
C31 H31B 0.9600 .
C31 H31C 0.9600 .
C32 S10 1.746(9) .
C32 H32A 0.9600 .
C32 H32B 0.9600 .
C32 H32C 0.9600 .
C33 S11B 1.491(13) .
C33 S11A 1.761(11) .
C34 S11B 1.786(12) .
C34 S11A 1.790(10) .
C35 S12B 1.677(14) .
C35 S12A 1.766(11) .
C36 S12B 1.769(15) .
C36 S12A 1.784(10) .
C37 S13 1.771(10) .
C37 H37A 0.9600 .
C37 H37B 0.9600 .
C37 H37C 0.9600 .
C38 S13 1.790(9) .
C38 H38A 0.9600 .
C38 H38B 0.9600 .
C38 H38C 0.9600 .
N1 Na2 2.524(7) .
N2 Na2 2.491(7) .
N3 Na1 2.474(7) .
N4 Na1 2.493(7) .
O1 S9 1.498(5) .
O1 Na2 2.364(5) .
O2 S10 1.510(5) .
O2 Na1 2.396(5) .
O2 Na2 2.465(6) .
O3 S11A 1.499(6) .
O3 S11B 1.602(11) .
O3 Na2 2.419(5) .
O3 Na1 2.465(6) .
O4 S12A 1.527(6) .
O4 S12B 1.544(12) .
O4 Na1 2.318(6) .
O4 Na2 2.333(5) .
O5 S13 1.508(5) .
O5 Na1 2.443(6) .
Na1 S11B 3.116(9) .
Na1 Na2 3.118(3) .
Na2 S10 3.235(3) .
S1 Hg1 2.544(2) 1_657
S2 Hg1 2.524(2) 1_657
S5 Hg1 2.560(2) .
S6 Hg1 2.521(2) .
Hg1 S2 2.524(2) 1_453
Hg1 S1 2.544(2) 1_453
